data_2017326
loop_
_publ_author_name
'Lipstman, Sophia'
'Goldberg, Israel'

_publ_section_title
;
 Hydrogen-bonded three-dimensional network of a lanthanum(III)
 exocyclic complex with 5,10,15,20-tetra-4-pyridylporphyrin
;
_journal_coeditor_code FA3203
_journal_issue 10
_journal_name_full 'Acta Crystallographica Section C'
_journal_page_first m371
_journal_page_last m373
_journal_paper_doi 10.1107/S0108270109034532
_journal_volume 65
_journal_year 2009
_chemical_formula_iupac '[La (N O3)4 (C40 H27 N8) (H2 O)2] , 3C6 H4 Cl2'
_chemical_formula_moiety 'C40 H31 La N12 O14 , 3C6 H4 Cl2'
_chemical_formula_sum 'C58 H43 Cl6 La N12 O14'
_chemical_formula_weight 1483.65
_chemical_name_systematic
;
diaquatetranitrato[5-(pyridinium-4-yl)-10,15,20-tri-4-
pyridylporphyrin]lanthanum(III) 1,2-dichlorobenzene trisolvate
;
_space_group_IT_number 14
_symmetry_cell_setting monoclinic
_symmetry_space_group_name_Hall '-P 2ybc'
_symmetry_space_group_name_H-M 'P 1 21/c 1'
_atom_sites_solution_hydrogens geom
_atom_sites_solution_primary direct
_atom_sites_solution_secondary difmap
_audit_creation_method SHELXL97
_cell_angle_alpha 90.00
_cell_angle_beta 112.9840(10)
_cell_angle_gamma 90.00
_cell_formula_units_Z 4
_cell_length_a 17.1527(3)
_cell_length_b 28.5415(6)
_cell_length_c 13.5331(2)
_cell_measurement_reflns_used 10292
_cell_measurement_temperature 110(2)
_cell_measurement_theta_max 25.03
_cell_measurement_theta_min 1.41
_cell_volume 6099.36(19)
_computing_cell_refinement 'DENZO (Otwinowski & Minor, 1997)'
_computing_data_collection 'COLLECT (Nonius, 1999)'
_computing_data_reduction 'DENZO (Otwinowski & Minor, 1997)'
_computing_molecular_graphics
;
ORTEPIII (Burnett & Johnson, 1996) and Mercury (Macrae <i>et al.</i>,
2006)
;
_computing_publication_material 'SHELXL97 (Sheldrick, 2008)'
_computing_structure_refinement 'SHELXL97 (Sheldrick, 2008)'
_computing_structure_solution 'SIR97 (Altomare <i>et al.</i>,  1994)'
_diffrn_ambient_temperature 110(2)
_diffrn_detector_area_resol_mean 12.8
_diffrn_measured_fraction_theta_full 0.998
_diffrn_measured_fraction_theta_max 0.998
_diffrn_measurement_device_type 'Nonius KappaCCD area-detector'
_diffrn_measurement_method '1\% \f and \w'
_diffrn_radiation_monochromator graphite
_diffrn_radiation_source 'fine-focus sealed tube'
_diffrn_radiation_type MoK\a
_diffrn_radiation_wavelength 0.71073
_diffrn_reflns_av_R_equivalents 0.0910
_diffrn_reflns_av_sigmaI/netI 0.1117
_diffrn_reflns_limit_h_max 18
_diffrn_reflns_limit_h_min -20
_diffrn_reflns_limit_k_max 0
_diffrn_reflns_limit_k_min -33
_diffrn_reflns_limit_l_max 16
_diffrn_reflns_limit_l_min 0
_diffrn_reflns_number 36533
_diffrn_reflns_theta_full 25.03
_diffrn_reflns_theta_max 25.03
_diffrn_reflns_theta_min 2.17
_diffrn_standards_number 0
_exptl_absorpt_coefficient_mu 1.040
_exptl_absorpt_correction_T_max 0.9113
_exptl_absorpt_correction_T_min 0.7979
_exptl_absorpt_correction_type multi-scan
_exptl_absorpt_process_details '(Blessing, 1995)'
_exptl_crystal_colour red
_exptl_crystal_density_diffrn 1.616
_exptl_crystal_density_method 'not measured'
_exptl_crystal_description prism
_exptl_crystal_F_000 2984
_exptl_crystal_size_max 0.25
_exptl_crystal_size_mid 0.20
_exptl_crystal_size_min 0.10
_refine_diff_density_max 0.833
_refine_diff_density_min -0.772
_refine_ls_extinction_method none
_refine_ls_goodness_of_fit_ref 0.942
_refine_ls_hydrogen_treatment mixed
_refine_ls_matrix_type full
_refine_ls_number_parameters 748
_refine_ls_number_reflns 10767
_refine_ls_number_restraints 0
_refine_ls_restrained_S_all 0.942
_refine_ls_R_factor_all 0.1218
_refine_ls_R_factor_gt 0.0625
_refine_ls_shift/su_max 0.001
_refine_ls_shift/su_mean 0.000
_refine_ls_structure_factor_coef Fsqd
_refine_ls_weighting_details 'calc w = 1/[\s^2^(Fo^2^)+(0.0704P)^2^] where P=(Fo^2^+2Fc^2^)/3'
_refine_ls_weighting_scheme calc
_refine_ls_wR_factor_gt 0.1304
_refine_ls_wR_factor_ref 0.1478
_reflns_number_gt 6137
_reflns_number_total 10767
_reflns_threshold_expression I>2\s(I)
_cod_data_source_file fa3203.cif
_cod_data_source_block I
_cod_original_cell_volume 6099.34(19)
_cod_original_sg_symbol_H-M 'P 21/c'
_cod_database_code 2017326
_cod_database_fobs_code 2017326

loop_
_symmetry_equiv_pos_as_xyz
'x, y, z'
'-x, y+1/2, -z+1/2'
'-x, -y, -z'
'x, -y-1/2, z-1/2'

loop_
_atom_site_type_symbol
_atom_site_label
_atom_site_fract_x
_atom_site_fract_y
_atom_site_fract_z
_atom_site_U_iso_or_equiv
_atom_site_adp_type
_atom_site_calc_flag
_atom_site_refinement_flags
_atom_site_occupancy
_atom_site_disorder_assembly
_atom_site_disorder_group
La La1 0.96484(2) 0.756793(13) 0.32933(3) 0.02382(13) Uani d . 1 . .
C C1 0.6931(4) 0.9992(2) -0.2023(5) 0.0315(17) Uani d . 1 . .
C C2 0.7806(4) 0.9892(2) -0.1356(5) 0.0302(16) Uani d . 1 . .
H H2 0.8282 1.0083 -0.1266 0.036 Uiso calc R 1 . .
C C3 0.7811(4) 0.9475(2) -0.0887(5) 0.0318(16) Uani d . 1 . .
H H3 0.8294 0.9311 -0.0412 0.038 Uiso calc R 1 . .
C C4 0.6927(4) 0.9325(2) -0.1251(5) 0.0263(15) Uani d . 1 . .
C C5 0.6669(4) 0.8901(2) -0.0909(5) 0.0304(16) Uani d . 1 . .
C C6 0.5843(4) 0.8735(2) -0.1270(5) 0.0274(15) Uani d . 1 . .
C C7 0.5562(4) 0.8323(2) -0.0911(5) 0.0290(16) Uani d . 1 . .
H H7 0.5913 0.8105 -0.0400 0.035 Uiso calc R 1 . .
C C8 0.4699(4) 0.8295(2) -0.1427(5) 0.0311(16) Uani d . 1 . .
H H8 0.4349 0.8052 -0.1349 0.037 Uiso calc R 1 . .
C C9 0.4420(4) 0.8699(2) -0.2109(5) 0.0269(16) Uani d . 1 . .
C C10 0.3577(4) 0.8822(2) -0.2744(5) 0.0263(15) Uani d . 1 . .
C C11 0.3310(4) 0.9235(2) -0.3345(5) 0.0298(16) Uani d . 1 . .
C C12 0.2440(4) 0.9352(2) -0.3940(5) 0.0332(17) Uani d . 1 . .
H H12 0.1959 0.9171 -0.3997 0.040 Uiso calc R 1 . .
C C13 0.2437(4) 0.9773(2) -0.4408(5) 0.0358(18) Uani d . 1 . .
H H13 0.1954 0.9947 -0.4847 0.043 Uiso calc R 1 . .
C C14 0.3310(4) 0.9905(2) -0.4107(5) 0.0305(16) Uani d . 1 . .
C C15 0.3563(4) 1.0312(2) -0.4475(5) 0.0278(16) Uani d . 1 . .
C C16 0.4414(4) 1.0450(2) -0.4221(5) 0.0283(16) Uani d . 1 . .
C C17 0.4694(5) 1.0875(2) -0.4535(6) 0.0403(18) Uani d . 1 . .
H H17 0.4339 1.1105 -0.5005 0.048 Uiso calc R 1 . .
C C18 0.5541(5) 1.0898(2) -0.4057(5) 0.0368(18) Uani d . 1 . .
H H18 0.5890 1.1141 -0.4137 0.044 Uiso calc R 1 . .
C C19 0.5827(4) 1.0485(2) -0.3400(5) 0.0310(16) Uani d . 1 . .
C C20 0.6649(4) 1.0385(2) -0.2702(5) 0.0249(15) Uani d . 1 . .
N N21 0.6414(3) 0.96361(18) -0.1954(4) 0.0272(13) Uani d . 1 . .
H H21 0.5861 0.9616 -0.2297 0.033 Uiso calc PR 0.50 . .
N N22 0.5131(3) 0.89485(18) -0.2010(4) 0.0257(12) Uani d . 1 . .
H H22 0.5133 0.9207 -0.2364 0.031 Uiso calc PR 0.50 . .
N N23 0.3832(3) 0.95724(18) -0.3455(4) 0.0283(13) Uani d . 1 . .
H H23 0.4389 0.9575 -0.3167 0.034 Uiso calc PR 0.50 . .
N N24 0.5112(3) 1.02204(18) -0.3552(4) 0.0251(13) Uani d . 1 . .
H H24 0.5111 0.9945 -0.3259 0.030 Uiso calc PR 0.50 . .
C C25 0.7346(4) 0.8620(2) -0.0057(5) 0.0245(15) Uani d . 1 . .
C C26 0.7812(4) 0.8812(2) 0.0936(5) 0.0312(16) Uani d . 1 . .
H H26 0.7719 0.9128 0.1084 0.037 Uiso calc R 1 . .
C C27 0.8415(4) 0.8545(2) 0.1713(5) 0.0306(16) Uani d . 1 . .
H H27 0.8741 0.8690 0.2379 0.037 Uiso calc R 1 . .
N N28 0.8567(3) 0.80923(18) 0.1582(4) 0.0229(12) Uani d . 1 . .
C C29 0.8109(4) 0.7906(2) 0.0612(5) 0.0257(15) Uani d . 1 . .
H H29 0.8207 0.7587 0.0492 0.031 Uiso calc R 1 . .
C C30 0.7503(4) 0.8151(2) -0.0220(5) 0.0292(16) Uani d . 1 . .
H H30 0.7200 0.8002 -0.0890 0.035 Uiso calc R 1 . .
C C31 0.2919(4) 0.8492(2) -0.2720(5) 0.0298(16) Uani d . 1 . .
C C32 0.2894(4) 0.8034(2) -0.3048(5) 0.0330(17) Uani d . 1 . .
H H32 0.3301 0.7923 -0.3307 0.040 Uiso calc R 1 . .
C C33 0.2273(4) 0.7732(2) -0.2999(5) 0.0328(17) Uani d . 1 . .
H H33 0.2274 0.7412 -0.3189 0.039 Uiso calc R 1 . .
N N34 0.1678(4) 0.7892(2) -0.2685(4) 0.0337(14) Uani d . 1 . .
H H34 0.124(4) 0.769(2) -0.265(5) 0.040 Uiso d . 1 . .
C C35 0.1678(4) 0.8342(3) -0.2368(5) 0.0390(18) Uani d . 1 . .
H H35 0.1240 0.8449 -0.2161 0.047 Uiso calc R 1 . .
C C36 0.2308(4) 0.8643(3) -0.2345(5) 0.0349(17) Uani d . 1 . .
H H36 0.2329 0.8952 -0.2076 0.042 Uiso calc R 1 . .
C C37 0.2895(4) 1.0649(2) -0.5100(5) 0.0276(15) Uani d . 1 . .
C C38 0.2398(4) 1.0856(2) -0.4621(5) 0.0395(19) Uani d . 1 . .
H H38 0.2482 1.0782 -0.3903 0.047 Uiso calc R 1 . .
C C39 0.1777(5) 1.1173(3) -0.5209(6) 0.045(2) Uani d . 1 . .
H H39 0.1426 1.1302 -0.4882 0.054 Uiso calc R 1 . .
N N40 0.1641(3) 1.13114(19) -0.6231(4) 0.0343(14) Uani d . 1 . .
C C41 0.2127(5) 1.1116(3) -0.6668(5) 0.0403(19) Uani d . 1 . .
H H41 0.2044 1.1203 -0.7379 0.048 Uiso calc R 1 . .
C C42 0.2747(5) 1.0794(2) -0.6147(6) 0.0393(18) Uani d . 1 . .
H H42 0.3080 1.0667 -0.6502 0.047 Uiso calc R 1 . .
C C43 0.7291(4) 1.0756(2) -0.2613(5) 0.0277(15) Uani d . 1 . .
C C44 0.7486(4) 1.0882(2) -0.3487(5) 0.0387(19) Uani d . 1 . .
H H44 0.7217 1.0728 -0.4157 0.046 Uiso calc R 1 . .
C C45 0.8079(5) 1.1235(3) -0.3372(6) 0.047(2) Uani d . 1 . .
H H45 0.8204 1.1316 -0.3976 0.057 Uiso calc R 1 . .
N N46 0.8480(3) 1.14660(18) -0.2450(4) 0.0330(14) Uani d . 1 . .
C C47 0.8298(4) 1.1342(2) -0.1615(5) 0.0318(17) Uani d . 1 . .
H H47 0.8577 1.1503 -0.0956 0.038 Uiso calc R 1 . .
C C48 0.7730(4) 1.0995(2) -0.1648(5) 0.0309(16) Uani d . 1 . .
H H48 0.7637 1.0917 -0.1021 0.037 Uiso calc R 1 . .
O O49 0.9432(3) 0.70262(14) 0.1751(3) 0.0306(11) Uani d . 1 . .
H H49A 0.9211 0.6782 0.1833 0.046 Uiso d R 1 . .
H H49B 0.9601 0.7028 0.1259 0.046 Uiso d R 1 . .
O O50 1.0480(3) 0.78081(14) 0.2141(3) 0.0258(10) Uani d . 1 . .
H H50A 1.0224 0.7826 0.1486 0.039 Uiso d R 1 . .
H H50B 1.0798 0.8035 0.2241 0.039 Uiso d R 1 . .
N N51 1.1563(4) 0.7302(2) 0.4536(4) 0.0349(15) Uani d . 1 . .
O O52 1.1402(3) 0.77285(19) 0.4364(4) 0.0444(13) Uani d . 1 . .
O O53 1.0945(3) 0.70162(17) 0.4164(4) 0.0397(12) Uani d . 1 . .
O O54 1.2283(3) 0.71593(18) 0.5071(4) 0.0482(13) Uani d . 1 . .
N N55 0.9465(3) 0.6708(2) 0.4579(4) 0.0302(13) Uani d . 1 . .
O O56 0.9616(3) 0.71280(15) 0.4953(3) 0.0289(10) Uani d . 1 . .
O O57 0.9306(3) 0.66620(15) 0.3602(3) 0.0325(11) Uani d . 1 . .
O O58 0.9498(3) 0.63734(16) 0.5159(4) 0.0363(12) Uani d . 1 . .
N N59 0.7864(4) 0.7722(2) 0.3193(5) 0.0384(15) Uani d . 1 . .
O O60 0.8031(3) 0.73672(16) 0.2765(4) 0.0347(11) Uani d . 1 . .
O O61 0.8476(3) 0.79993(17) 0.3710(3) 0.0384(12) Uani d . 1 . .
O O62 0.7142(3) 0.78075(19) 0.3121(5) 0.0586(15) Uani d . 1 . .
N N63 1.0287(4) 0.8411(2) 0.4778(5) 0.0372(15) Uani d . 1 . .
O O64 1.0108(3) 0.84371(16) 0.3791(3) 0.0338(11) Uani d . 1 . .
O O65 1.0160(3) 0.80242(16) 0.5148(3) 0.0356(12) Uani d . 1 . .
O O66 1.0573(3) 0.87437(19) 0.5371(4) 0.0550(15) Uani d . 1 . .
Cl Cl1 0.42251(15) 0.70342(8) -0.22617(16) 0.0626(6) Uani d . 1 . .
Cl Cl2 0.35825(13) 0.71216(8) -0.03930(17) 0.0607(6) Uani d . 1 . .
C C67 0.4937(5) 0.7063(2) -0.0949(6) 0.0441(19) Uani d . 1 . .
C C68 0.5817(6) 0.7047(3) -0.0686(10) 0.069(3) Uani d . 1 . .
H H68 0.6029 0.7031 -0.1237 0.082 Uiso calc R 1 . .
C C69 0.6377(6) 0.7054(3) 0.0394(10) 0.077(3) Uani d . 1 . .
H H69 0.6971 0.7045 0.0579 0.092 Uiso calc R 1 . .
C C70 0.6070(7) 0.7076(3) 0.1164(9) 0.078(3) Uani d . 1 . .
H H70 0.6462 0.7074 0.1891 0.093 Uiso calc R 1 . .
C C71 0.5237(6) 0.7100(3) 0.0968(7) 0.066(3) Uani d . 1 . .
H H71 0.5047 0.7117 0.1539 0.079 Uiso calc R 1 . .
C C72 0.4654(5) 0.7098(3) -0.0120(7) 0.048(2) Uani d . 1 . .
Cl Cl3 0.36970(14) 0.84834(9) 0.03135(17) 0.0676(7) Uani d . 1 . .
Cl Cl4 0.35418(17) 0.95703(9) -0.00892(19) 0.0787(8) Uani d . 1 . .
C C73 0.4599(6) 0.8831(4) 0.0853(6) 0.057(2) Uani d . 1 . .
C C74 0.5388(7) 0.8645(4) 0.1437(7) 0.078(3) Uani d . 1 . .
H H74 0.5447 0.8315 0.1527 0.094 Uiso calc R 1 . .
C C75 0.6076(6) 0.8918(5) 0.1880(6) 0.088(4) Uani d . 1 . .
H H75 0.6606 0.8781 0.2304 0.105 Uiso calc R 1 . .
C C76 0.6010(6) 0.9427(4) 0.1711(7) 0.068(3) Uani d . 1 . .
H H76 0.6490 0.9627 0.1996 0.081 Uiso calc R 1 . .
C C77 0.5230(7) 0.9595(4) 0.1131(7) 0.073(3) Uani d . 1 . .
H H77 0.5169 0.9924 0.1019 0.087 Uiso calc R 1 . .
C C78 0.4517(5) 0.9322(4) 0.0690(6) 0.067(3) Uani d . 1 . .

loop_
_atom_site_aniso_label
_atom_site_aniso_U_11
_atom_site_aniso_U_22
_atom_site_aniso_U_33
_atom_site_aniso_U_12
_atom_site_aniso_U_13
_atom_site_aniso_U_23
La1 0.0243(2) 0.0265(2) 0.02030(19) -0.00187(19) 0.00833(16) -0.00041(18)
C1 0.040(5) 0.024(4) 0.039(4) -0.005(3) 0.024(4) -0.006(3)
C2 0.015(4) 0.041(5) 0.028(4) -0.007(3) 0.002(3) 0.001(3)
C3 0.026(4) 0.033(4) 0.034(4) -0.007(3) 0.010(3) 0.000(3)
C4 0.025(4) 0.024(4) 0.027(4) -0.002(3) 0.006(3) -0.002(3)
C5 0.028(4) 0.031(4) 0.027(4) -0.003(3) 0.006(3) -0.001(3)
C6 0.025(4) 0.024(4) 0.031(4) -0.003(3) 0.008(3) -0.005(3)
C7 0.028(4) 0.024(4) 0.034(4) 0.000(3) 0.011(3) 0.005(3)
C8 0.035(4) 0.018(4) 0.033(4) -0.005(3) 0.005(4) 0.006(3)
C9 0.022(4) 0.029(4) 0.025(3) -0.007(3) 0.005(3) 0.003(3)
C10 0.025(4) 0.023(4) 0.027(4) 0.002(3) 0.006(3) 0.002(3)
C11 0.023(4) 0.035(4) 0.031(4) -0.007(3) 0.009(3) 0.001(3)
C12 0.026(4) 0.043(5) 0.027(4) 0.008(3) 0.007(3) 0.009(3)
C13 0.032(4) 0.040(5) 0.036(4) 0.008(4) 0.014(4) 0.004(3)
C14 0.033(4) 0.032(4) 0.025(4) -0.007(3) 0.010(3) 0.003(3)
C15 0.031(4) 0.022(4) 0.027(4) 0.004(3) 0.008(3) -0.001(3)
C16 0.029(4) 0.022(4) 0.029(4) -0.006(3) 0.007(3) -0.001(3)
C17 0.035(5) 0.028(5) 0.046(4) 0.000(4) 0.003(4) 0.005(3)
C18 0.046(5) 0.021(4) 0.039(4) -0.005(3) 0.012(4) 0.007(3)
C19 0.033(4) 0.024(4) 0.036(4) -0.011(3) 0.013(4) -0.005(3)
C20 0.022(4) 0.019(4) 0.032(4) -0.006(3) 0.009(3) -0.003(3)
N21 0.019(3) 0.027(3) 0.030(3) -0.003(3) 0.004(3) 0.006(3)
N22 0.016(3) 0.029(3) 0.023(3) -0.001(3) -0.002(2) 0.009(2)
N23 0.024(3) 0.028(3) 0.026(3) 0.003(3) 0.003(3) 0.006(3)
N24 0.023(3) 0.024(3) 0.024(3) -0.001(3) 0.004(3) -0.001(2)
C25 0.027(4) 0.022(4) 0.025(4) -0.008(3) 0.011(3) 0.001(3)
C26 0.025(4) 0.024(4) 0.043(4) 0.006(3) 0.011(4) -0.004(3)
C27 0.031(4) 0.027(4) 0.031(4) 0.001(3) 0.009(3) 0.002(3)
N28 0.019(3) 0.022(3) 0.025(3) 0.002(2) 0.006(3) 0.004(2)
C29 0.020(4) 0.028(4) 0.027(4) 0.001(3) 0.007(3) -0.002(3)
C30 0.027(4) 0.031(4) 0.032(4) -0.003(3) 0.013(3) -0.003(3)
C31 0.021(4) 0.033(5) 0.024(4) 0.002(3) -0.003(3) 0.010(3)
C32 0.031(4) 0.029(4) 0.034(4) -0.013(3) 0.008(3) 0.000(3)
C33 0.026(4) 0.034(4) 0.028(4) -0.004(3) -0.001(3) -0.001(3)
N34 0.035(4) 0.038(4) 0.027(3) -0.010(3) 0.012(3) 0.005(3)
C35 0.035(5) 0.046(5) 0.038(4) 0.004(4) 0.016(4) 0.003(4)
C36 0.033(4) 0.033(4) 0.033(4) -0.006(4) 0.007(4) 0.007(3)
C37 0.024(4) 0.025(4) 0.025(4) -0.003(3) 0.000(3) -0.004(3)
C38 0.043(5) 0.044(5) 0.024(4) 0.020(4) 0.006(4) 0.001(3)
C39 0.053(5) 0.043(5) 0.040(5) 0.008(4) 0.019(4) -0.005(4)
N40 0.036(4) 0.032(4) 0.029(3) 0.008(3) 0.006(3) -0.001(3)
C41 0.049(5) 0.041(5) 0.028(4) 0.014(4) 0.012(4) 0.001(3)
C42 0.048(5) 0.030(4) 0.043(4) 0.008(4) 0.021(4) -0.007(4)
C43 0.027(4) 0.024(4) 0.030(4) 0.002(3) 0.008(3) 0.005(3)
C44 0.044(5) 0.043(5) 0.030(4) -0.021(4) 0.017(4) -0.010(3)
C45 0.054(5) 0.059(6) 0.037(4) -0.015(4) 0.027(4) -0.005(4)
N46 0.038(4) 0.024(3) 0.037(3) -0.008(3) 0.015(3) 0.000(3)
C47 0.031(4) 0.028(4) 0.031(4) -0.006(3) 0.007(3) -0.007(3)
C48 0.030(4) 0.036(4) 0.026(4) 0.001(3) 0.010(3) -0.001(3)
O49 0.046(3) 0.026(3) 0.029(2) -0.009(2) 0.024(2) 0.000(2)
O50 0.033(3) 0.024(3) 0.022(2) -0.005(2) 0.013(2) 0.0026(19)
N51 0.035(4) 0.051(5) 0.022(3) 0.004(4) 0.014(3) -0.003(3)
O52 0.043(3) 0.040(3) 0.040(3) 0.007(3) 0.004(3) 0.002(2)
O53 0.032(3) 0.041(3) 0.042(3) -0.002(3) 0.011(2) 0.001(2)
O54 0.030(3) 0.056(4) 0.052(3) 0.008(3) 0.009(3) 0.003(3)
N55 0.027(3) 0.032(4) 0.035(4) -0.001(3) 0.017(3) 0.002(3)
O56 0.035(3) 0.019(3) 0.033(3) -0.007(2) 0.014(2) -0.003(2)
O57 0.038(3) 0.034(3) 0.021(3) -0.006(2) 0.007(2) -0.002(2)
O58 0.048(3) 0.029(3) 0.039(3) 0.002(2) 0.023(3) 0.010(2)
N59 0.030(4) 0.051(5) 0.036(4) -0.004(3) 0.015(3) 0.004(3)
O60 0.030(3) 0.031(3) 0.045(3) -0.005(2) 0.016(2) -0.005(2)
O61 0.032(3) 0.050(3) 0.031(3) -0.004(3) 0.010(2) -0.004(2)
O62 0.036(3) 0.062(4) 0.085(4) 0.002(3) 0.032(3) -0.004(3)
N63 0.032(4) 0.036(4) 0.035(4) -0.017(3) 0.003(3) -0.006(3)
O64 0.040(3) 0.038(3) 0.018(2) -0.002(2) 0.005(2) 0.003(2)
O65 0.049(3) 0.034(3) 0.028(3) -0.013(2) 0.019(2) 0.000(2)
O66 0.069(4) 0.044(4) 0.035(3) -0.018(3) 0.001(3) -0.001(3)
Cl1 0.0807(16) 0.0606(15) 0.0488(12) 0.0157(12) 0.0278(12) 0.0055(11)
Cl2 0.0495(13) 0.0745(16) 0.0646(14) 0.0119(12) 0.0293(12) 0.0017(12)
C67 0.048(5) 0.027(4) 0.057(5) 0.000(4) 0.021(4) 0.008(4)
C68 0.075(7) 0.019(5) 0.142(10) 0.001(5) 0.075(7) 0.012(5)
C69 0.027(5) 0.042(6) 0.122(9) -0.007(4) -0.012(6) 0.007(6)
C70 0.049(7) 0.070(8) 0.089(8) -0.005(5) 0.000(6) -0.014(6)
C71 0.080(8) 0.049(6) 0.053(6) 0.000(5) 0.009(5) -0.012(4)
C72 0.056(5) 0.031(5) 0.062(5) 0.001(4) 0.028(5) -0.005(4)
Cl3 0.0657(15) 0.0862(18) 0.0505(13) -0.0324(13) 0.0221(12) -0.0113(12)
Cl4 0.0864(19) 0.092(2) 0.0657(15) -0.0231(15) 0.0380(15) -0.0161(14)
C73 0.061(7) 0.076(7) 0.033(5) -0.032(5) 0.017(5) -0.007(5)
C74 0.083(8) 0.115(9) 0.036(5) -0.055(7) 0.024(6) -0.019(5)
C75 0.056(7) 0.180(13) 0.032(5) -0.045(8) 0.023(5) -0.028(7)
C76 0.064(7) 0.107(9) 0.030(5) -0.023(6) 0.015(5) -0.029(5)
C77 0.079(8) 0.108(9) 0.039(5) -0.041(7) 0.031(6) -0.022(5)
C78 0.046(6) 0.129(10) 0.021(4) -0.025(6) 0.007(4) -0.015(5)

loop_
_atom_type_symbol
_atom_type_description
_atom_type_scat_dispersion_real
_atom_type_scat_dispersion_imag
_atom_type_scat_source
C C 0.0033 0.0016 'International Tables Vol C Tables 4.2.6.8 and 6.1.1.4'
H H 0.0000 0.0000 'International Tables Vol C Tables 4.2.6.8 and 6.1.1.4'
N N 0.0061 0.0033 'International Tables Vol C Tables 4.2.6.8 and 6.1.1.4'
O O 0.0106 0.0060 'International Tables Vol C Tables 4.2.6.8 and 6.1.1.4'
Cl Cl 0.1484 0.1585 'International Tables Vol C Tables 4.2.6.8 and 6.1.1.4'
La La -0.2871 2.4523 'International Tables Vol C Tables 4.2.6.8 and 6.1.1.4'

loop_
_geom_angle_atom_site_label_1
_geom_angle_atom_site_label_2
_geom_angle_atom_site_label_3
_geom_angle_site_symmetry_1
_geom_angle_site_symmetry_3
_geom_angle
_geom_angle_publ_flag
O49 La1 O50 . . 66.29(13) ?
O49 La1 O56 . . 112.12(13) ?
O50 La1 O56 . . 148.77(13) ?
O49 La1 O61 . . 126.68(14) ?
O50 La1 O61 . . 131.39(13) ?
O56 La1 O61 . . 76.20(13) ?
O49 La1 O53 . . 79.97(14) ?
O50 La1 O53 . . 81.84(13) ?
O56 La1 O53 . . 67.56(13) ?
O61 La1 O53 . . 141.73(13) ?
O49 La1 O64 . . 137.12(13) ?
O50 La1 O64 . . 73.81(13) ?
O56 La1 O64 . . 110.07(13) ?
O61 La1 O64 . . 71.06(14) ?
O53 La1 O64 . . 109.85(15) ?
O49 La1 O60 . . 80.95(14) ?
O50 La1 O60 . . 131.51(13) ?
O56 La1 O60 . . 75.77(13) ?
O61 La1 O60 . . 48.90(14) ?
O53 La1 O60 . . 127.79(15) ?
O64 La1 O60 . . 117.08(14) ?
O49 La1 O65 . . 167.68(14) ?
O50 La1 O65 . . 112.57(13) ?
O56 La1 O65 . . 61.93(13) ?
O61 La1 O65 . . 63.96(14) ?
O53 La1 O65 . . 87.72(15) ?
O64 La1 O65 . . 48.29(13) ?
O60 La1 O65 . . 106.67(14) ?
O49 La1 O57 . . 64.58(12) ?
O50 La1 O57 . . 123.25(12) ?
O56 La1 O57 . . 47.74(12) ?
O61 La1 O57 . . 100.67(14) ?
O53 La1 O57 . . 63.42(14) ?
O64 La1 O57 . . 157.72(13) ?
O60 La1 O57 . . 64.46(14) ?
O65 La1 O57 . . 109.43(13) ?
O49 La1 N28 . . 78.71(14) ?
O50 La1 N28 . . 72.51(13) ?
O56 La1 N28 . . 138.71(13) ?
O61 La1 N28 . . 66.67(13) ?
O53 La1 N28 . . 151.60(13) ?
O64 La1 N28 . . 74.86(14) ?
O60 La1 N28 . . 66.54(14) ?
O65 La1 N28 . . 113.04(15) ?
O57 La1 N28 . . 121.83(14) ?
O49 La1 O52 . . 108.02(14) ?
O50 La1 O52 . . 62.45(13) ?
O56 La1 O52 . . 90.74(14) ?
O61 La1 O52 . . 124.86(15) ?
O53 La1 O52 . . 46.68(15) ?
O64 La1 O52 . . 63.82(15) ?
O60 La1 O52 . . 166.03(14) ?
O65 La1 O52 . . 62.73(14) ?
O57 La1 O52 . . 109.05(14) ?
N28 La1 O52 . . 124.94(15) ?
O49 La1 N59 . . 103.50(15) ?
O50 La1 N59 . . 135.86(14) ?
O56 La1 N59 . . 75.36(14) ?
O61 La1 N59 . . 24.70(14) ?
O53 La1 N59 . . 140.82(15) ?
O64 La1 N59 . . 94.08(16) ?
O60 La1 N59 . . 24.22(14) ?
O65 La1 N59 . . 85.79(15) ?
O57 La1 N59 . . 82.58(15) ?
N28 La1 N59 . . 63.35(14) ?
O52 La1 N59 . . 148.42(15) ?
N21 C1 C20 . . 124.5(6) ?
N21 C1 C2 . . 110.5(6) ?
C20 C1 C2 . . 124.9(6) ?
C3 C2 C1 . . 106.5(6) ?
C3 C2 H2 . . 126.8 ?
C1 C2 H2 . . 126.8 ?
C2 C3 C4 . . 106.6(6) ?
C2 C3 H3 . . 126.7 ?
C4 C3 H3 . . 126.7 ?
N21 C4 C5 . . 126.0(6) ?
N21 C4 C3 . . 110.4(5) ?
C5 C4 C3 . . 123.5(6) ?
C6 C5 C4 . . 125.3(6) ?
C6 C5 C25 . . 117.5(6) ?
C4 C5 C25 . . 117.1(6) ?
N22 C6 C5 . . 126.6(6) ?
N22 C6 C7 . . 106.8(5) ?
C5 C6 C7 . . 126.5(6) ?
C8 C7 C6 . . 108.4(6) ?
C8 C7 H7 . . 125.8 ?
C6 C7 H7 . . 125.8 ?
C7 C8 C9 . . 107.7(6) ?
C7 C8 H8 . . 126.1 ?
C9 C8 H8 . . 126.1 ?
N22 C9 C10 . . 126.2(6) ?
N22 C9 C8 . . 107.0(5) ?
C10 C9 C8 . . 126.8(6) ?
C11 C10 C9 . . 126.1(6) ?
C11 C10 C31 . . 117.9(6) ?
C9 C10 C31 . . 115.9(5) ?
N23 C11 C10 . . 125.3(6) ?
N23 C11 C12 . . 111.0(6) ?
C10 C11 C12 . . 123.7(6) ?
C13 C12 C11 . . 106.4(6) ?
C13 C12 H12 . . 126.8 ?
C11 C12 H12 . . 126.8 ?
C12 C13 C14 . . 106.6(6) ?
C12 C13 H13 . . 126.7 ?
C14 C13 H13 . . 126.7 ?
N23 C14 C15 . . 126.2(6) ?
N23 C14 C13 . . 110.4(6) ?
C15 C14 C13 . . 123.3(6) ?
C14 C15 C16 . . 125.3(6) ?
C14 C15 C37 . . 117.7(6) ?
C16 C15 C37 . . 116.7(6) ?
N24 C16 C15 . . 125.7(6) ?
N24 C16 C17 . . 107.3(6) ?
C15 C16 C17 . . 126.7(6) ?
C18 C17 C16 . . 108.9(6) ?
C18 C17 H17 . . 125.6 ?
C16 C17 H17 . . 125.6 ?
C17 C18 C19 . . 107.6(6) ?
C17 C18 H18 . . 126.2 ?
C19 C18 H18 . . 126.2 ?
C20 C19 N24 . . 126.5(6) ?
C20 C19 C18 . . 126.8(6) ?
N24 C19 C18 . . 106.6(6) ?
C19 C20 C1 . . 127.3(6) ?
C19 C20 C43 . . 115.4(6) ?
C1 C20 C43 . . 117.1(6) ?
C4 N21 C1 . . 105.9(5) ?
C4 N21 H21 . . 127.0 ?
C1 N21 H21 . . 127.0 ?
C9 N22 C6 . . 110.0(5) ?
C9 N22 H22 . . 125.0 ?
C6 N22 H22 . . 125.0 ?
C11 N23 C14 . . 105.6(5) ?
C11 N23 H23 . . 127.2 ?
C14 N23 H23 . . 127.2 ?
C16 N24 C19 . . 109.5(5) ?
C16 N24 H24 . . 125.2 ?
C19 N24 H24 . . 125.2 ?
C26 C25 C30 . . 117.3(6) ?
C26 C25 C5 . . 120.9(6) ?
C30 C25 C5 . . 121.7(6) ?
C27 C26 C25 . . 119.9(6) ?
C27 C26 H26 . . 120.0 ?
C25 C26 H26 . . 120.0 ?
N28 C27 C26 . . 123.8(6) ?
N28 C27 H27 . . 118.1 ?
C26 C27 H27 . . 118.1 ?
C27 N28 C29 . . 116.0(5) ?
C27 N28 La1 . . 120.7(4) ?
C29 N28 La1 . . 123.1(4) ?
N28 C29 C30 . . 124.0(6) ?
N28 C29 H29 . . 118.0 ?
C30 C29 H29 . . 118.0 ?
C29 C30 C25 . . 118.9(6) ?
C29 C30 H30 . . 120.5 ?
C25 C30 H30 . . 120.5 ?
C32 C31 C36 . . 118.4(6) ?
C32 C31 C10 . . 121.8(6) ?
C36 C31 C10 . . 119.8(6) ?
C31 C32 C33 . . 120.1(6) ?
C31 C32 H32 . . 120.0 ?
C33 C32 H32 . . 120.0 ?
N34 C33 C32 . . 120.1(7) ?
N34 C33 H33 . . 120.0 ?
C32 C33 H33 . . 120.0 ?
C33 N34 C35 . . 121.4(6) ?
C33 N34 H34 . . 121(4) ?
C35 N34 H34 . . 117(4) ?
N34 C35 C36 . . 120.3(6) ?
N34 C35 H35 . . 119.9 ?
C36 C35 H35 . . 119.9 ?
C35 C36 C31 . . 119.6(7) ?
C35 C36 H36 . . 120.2 ?
C31 C36 H36 . . 120.2 ?
C38 C37 C42 . . 116.4(6) ?
C38 C37 C15 . . 119.3(6) ?
C42 C37 C15 . . 124.3(6) ?
C39 C38 C37 . . 118.9(6) ?
C39 C38 H38 . . 120.5 ?
C37 C38 H38 . . 120.5 ?
N40 C39 C38 . . 124.0(6) ?
N40 C39 H39 . . 118.0 ?
C38 C39 H39 . . 118.0 ?
C41 N40 C39 . . 116.2(6) ?
N40 C41 C42 . . 123.4(6) ?
N40 C41 H41 . . 118.3 ?
C42 C41 H41 . . 118.3 ?
C41 C42 C37 . . 121.0(6) ?
C41 C42 H42 . . 119.5 ?
C37 C42 H42 . . 119.5 ?
C44 C43 C48 . . 116.4(6) ?
C44 C43 C20 . . 121.7(6) ?
C48 C43 C20 . . 121.9(5) ?
C43 C44 C45 . . 119.8(6) ?
C43 C44 H44 . . 120.1 ?
C45 C44 H44 . . 120.1 ?
N46 C45 C44 . . 123.0(6) ?
N46 C45 H45 . . 118.5 ?
C44 C45 H45 . . 118.5 ?
C47 N46 C45 . . 117.0(6) ?
N46 C47 C48 . . 124.1(6) ?
N46 C47 H47 . . 117.9 ?
C48 C47 H47 . . 117.9 ?
C47 C48 C43 . . 119.7(6) ?
C47 C48 H48 . . 120.2 ?
C43 C48 H48 . . 120.2 ?
La1 O49 H49A . . 109.7 ?
La1 O49 H49B . . 133.3 ?
H49A O49 H49B . . 116.2 ?
La1 O50 H50A . . 118.6 ?
La1 O50 H50B . . 126.6 ?
H50A O50 H50B . . 99.7 ?
O54 N51 O52 . . 121.9(6) ?
O54 N51 O53 . . 120.6(6) ?
O52 N51 O53 . . 117.4(6) ?
N51 O52 La1 . . 92.9(4) ?
N51 O53 La1 . . 102.9(4) ?
O58 N55 O57 . . 122.3(6) ?
O58 N55 O56 . . 121.5(5) ?
O57 N55 O56 . . 116.1(5) ?
N55 O56 La1 . . 100.4(3) ?
N55 O57 La1 . . 95.3(3) ?
O62 N59 O60 . . 121.9(6) ?
O62 N59 O61 . . 120.5(6) ?
O60 N59 O61 . . 117.6(5) ?
O62 N59 La1 . . 176.4(5) ?
O60 N59 La1 . . 59.7(3) ?
O61 N59 La1 . . 58.0(3) ?
N59 O60 La1 . . 96.0(4) ?
N59 O61 La1 . . 97.3(4) ?
O66 N63 O64 . . 121.7(6) ?
O66 N63 O65 . . 120.5(6) ?
O64 N63 O65 . . 117.8(5) ?
O66 N63 La1 . . 177.4(5) ?
O64 N63 La1 . . 57.9(3) ?
O65 N63 La1 . . 60.0(3) ?
N63 O64 La1 . . 98.2(4) ?
N63 O65 La1 . . 95.7(3) ?
C72 C67 C68 . . 118.4(8) ?
C72 C67 Cl1 . . 120.5(6) ?
C68 C67 Cl1 . . 121.1(7) ?
C69 C68 C67 . . 119.6(9) ?
C69 C68 H68 . . 120.2 ?
C67 C68 H68 . . 120.2 ?
C70 C69 C68 . . 119.6(9) ?
C70 C69 H69 . . 120.2 ?
C68 C69 H69 . . 120.2 ?
C69 C70 C71 . . 123.8(10) ?
C69 C70 H70 . . 118.1 ?
C71 C70 H70 . . 118.1 ?
C70 C71 C72 . . 117.8(9) ?
C70 C71 H71 . . 121.1 ?
C72 C71 H71 . . 121.1 ?
C67 C72 C71 . . 120.8(8) ?
C67 C72 Cl2 . . 120.4(6) ?
C71 C72 Cl2 . . 118.8(7) ?
C74 C73 C78 . . 119.0(8) ?
C74 C73 Cl3 . . 122.2(8) ?
C78 C73 Cl3 . . 118.8(8) ?
C75 C74 C73 . . 121.8(12) ?
C75 C74 H74 . . 119.1 ?
C73 C74 H74 . . 119.1 ?
C74 C75 C76 . . 120.2(11) ?
C74 C75 H75 . . 119.9 ?
C76 C75 H75 . . 119.9 ?
C77 C76 C75 . . 116.2(10) ?
C77 C76 H76 . . 121.9 ?
C75 C76 H76 . . 121.9 ?
C76 C77 C78 . . 124.2(11) ?
C76 C77 H77 . . 117.9 ?
C78 C77 H77 . . 117.9 ?
C77 C78 C73 . . 118.5(9) ?
C77 C78 Cl4 . . 120.8(10) ?
C73 C78 Cl4 . . 120.6(7) ?

loop_
_geom_bond_atom_site_label_1
_geom_bond_atom_site_label_2
_geom_bond_site_symmetry_2
_geom_bond_distance
_geom_bond_publ_flag
La1 O49 . 2.506(4) yes
La1 O50 . 2.583(4) yes
La1 O56 . 2.593(4) yes
La1 O61 . 2.601(4) yes
La1 O53 . 2.602(5) yes
La1 O64 . 2.611(4) yes
La1 O60 . 2.643(4) yes
La1 O65 . 2.654(4) yes
La1 O57 . 2.720(4) yes
La1 N28 . 2.773(5) yes
La1 O52 . 2.820(5) yes
La1 N59 . 3.043(6) ?
C1 N21 . 1.375(8) ?
C1 C20 . 1.411(9) ?
C1 C2 . 1.446(9) ?
C2 C3 . 1.345(9) ?
C2 H2 . 0.9500 ?
C3 C4 . 1.464(9) ?
C3 H3 . 0.9500 ?
C4 N21 . 1.348(8) ?
C4 C5 . 1.426(9) ?
C5 C6 . 1.389(8) ?
C5 C25 . 1.508(9) ?
C6 N22 . 1.382(8) ?
C6 C7 . 1.427(9) ?
C7 C8 . 1.370(9) ?
C7 H7 . 0.9500 ?
C8 C9 . 1.436(9) ?
C8 H8 . 0.9500 ?
C9 N22 . 1.373(7) ?
C9 C10 . 1.409(8) ?
C10 C11 . 1.402(9) ?
C10 C31 . 1.480(9) ?
C11 N23 . 1.363(8) ?
C11 C12 . 1.432(9) ?
C12 C13 . 1.356(9) ?
C12 H12 . 0.9500 ?
C13 C14 . 1.440(9) ?
C13 H13 . 0.9500 ?
C14 N23 . 1.365(8) ?
C14 C15 . 1.398(9) ?
C15 C16 . 1.419(9) ?
C15 C37 . 1.482(9) ?
C16 N24 . 1.355(8) ?
C16 C17 . 1.429(9) ?
C17 C18 . 1.341(9) ?
C17 H17 . 0.9500 ?
C18 C19 . 1.440(9) ?
C18 H18 . 0.9500 ?
C19 C20 . 1.386(9) ?
C19 N24 . 1.386(8) ?
C20 C43 . 1.499(8) ?
N21 H21 . 0.8800 ?
N22 H22 . 0.8800 ?
N23 H23 . 0.8800 ?
N24 H24 . 0.8800 ?
C25 C26 . 1.381(8) ?
C25 C30 . 1.401(9) ?
C26 C27 . 1.380(9) ?
C26 H26 . 0.9500 ?
C27 N28 . 1.344(8) ?
C27 H27 . 0.9500 ?
N28 C29 . 1.348(7) ?
C29 C30 . 1.386(8) ?
C29 H29 . 0.9500 ?
C30 H30 . 0.9500 ?
C31 C32 . 1.377(9) ?
C31 C36 . 1.399(9) ?
C32 C33 . 1.390(9) ?
C32 H32 . 0.9500 ?
C33 N34 . 1.330(8) ?
C33 H33 . 0.9500 ?
N34 C35 . 1.352(9) ?
N34 H34 . 0.96(7) ?
C35 C36 . 1.373(9) ?
C35 H35 . 0.9500 ?
C36 H36 . 0.9500 ?
C37 C38 . 1.388(9) ?
C37 C42 . 1.400(9) ?
C38 C39 . 1.387(9) ?
C38 H38 . 0.9500 ?
C39 N40 . 1.367(8) ?
C39 H39 . 0.9500 ?
N40 C41 . 1.319(8) ?
C41 C42 . 1.375(9) ?
C41 H41 . 0.9500 ?
C42 H42 . 0.9500 ?
C43 C44 . 1.396(8) ?
C43 C48 . 1.402(9) ?
C44 C45 . 1.397(9) ?
C44 H44 . 0.9500 ?
C45 N46 . 1.339(8) ?
C45 H45 . 0.9500 ?
N46 C47 . 1.333(8) ?
C47 C48 . 1.377(9) ?
C47 H47 . 0.9500 ?
C48 H48 . 0.9500 ?
O49 H49A . 0.8213 ?
O49 H49B . 0.8232 ?
O50 H50A . 0.8230 ?
O50 H50B . 0.8225 ?
N51 O54 . 1.232(7) ?
N51 O52 . 1.250(7) ?
N51 O53 . 1.274(7) ?
N55 O58 . 1.223(6) ?
N55 O57 . 1.248(6) ?
N55 O56 . 1.288(6) ?
N59 O62 . 1.228(7) ?
N59 O60 . 1.256(7) ?
N59 O61 . 1.282(7) ?
N63 O66 . 1.216(7) ?
N63 O64 . 1.251(6) ?
N63 O65 . 1.266(7) ?
Cl1 C67 . 1.720(8) ?
Cl2 C72 . 1.729(8) ?
C67 C72 . 1.389(10) ?
C67 C68 . 1.411(11) ?
C68 C69 . 1.401(13) ?
C68 H68 . 0.9500 ?
C69 C70 . 1.340(13) ?
C69 H69 . 0.9500 ?
C70 C71 . 1.349(12) ?
C70 H70 . 0.9500 ?
C71 C72 . 1.421(11) ?
C71 H71 . 0.9500 ?
Cl3 C73 . 1.740(9) ?
Cl4 C78 . 1.743(10) ?
C73 C74 . 1.380(13) ?
C73 C78 . 1.415(13) ?
C74 C75 . 1.343(12) ?
C74 H74 . 0.9500 ?
C75 C76 . 1.469(14) ?
C75 H75 . 0.9500 ?
C76 C77 . 1.347(12) ?
C76 H76 . 0.9500 ?
C77 C78 . 1.375(11) ?
C77 H77 . 0.9500 ?

loop_
_geom_hbond_atom_site_label_D
_geom_hbond_atom_site_label_H
_geom_hbond_atom_site_label_A
_geom_hbond_site_symmetry_A
_geom_hbond_distance_DH
_geom_hbond_distance_HA
_geom_hbond_distance_DA
_geom_hbond_angle_DHA
N34 H34 O50 4_475 0.96(7) 1.88(7) 2.810(7) 163(6)
O49 H49A N40 2_644 0.82 1.92 2.652(7) 148
O49 H49B O65 4_575 0.82 2.08 2.899(5) 172
O50 H50A O56 4_575 0.82 1.93 2.751(6) 179
O50 H50B N46 3_775 0.82 1.84 2.658(6) 179
